data_4103284
loop_
_publ_author_name
'Airon C. Soegiarto'
'Angiolina Comotti'
'Michael D. Ward'

_publ_section_title
;
 Controlled Orientation of Polyconjugated Guest Molecules in Tunable Host
 Cavities
;
_journal_name_full 'Journal of the American Chemical Society'
_journal_page_first 14603
_journal_page_last 14616
_journal_paper_doi 10.1021/ja106106d
_journal_volume 132
_journal_year 2010
_chemical_formula_sum 'C36 H46 N12 O12 S4'
_chemical_formula_weight 967.08
_chemical_name_systematic
; 
 ? 
;
_space_group_IT_number 1
_symmetry_cell_setting triclinic
_symmetry_space_group_name_Hall 'P 1'
_symmetry_space_group_name_H-M 'P 1'
_atom_sites_solution_hydrogens geom
_atom_sites_solution_primary direct
_atom_sites_solution_secondary difmap
_audit_creation_method SHELXL-97
_cell_angle_alpha 91.845(2)
_cell_angle_beta 104.765(2)
_cell_angle_gamma 104.145(2)
_cell_formula_units_Z 1
_cell_length_a 7.1426(9)
_cell_length_b 12.7521(15)
_cell_length_c 13.1674(16)
_cell_measurement_reflns_used 9955
_cell_measurement_temperature 200(2)
_cell_measurement_theta_max 26.73
_cell_measurement_theta_min 2.42
_cell_volume 1118.8(2)
_computing_cell_refinement 'Bruker SAINT'
_computing_data_collection 'Bruker APEX2'
_computing_data_reduction 'Bruker SAINT'
_computing_molecular_graphics 'Bruker SHELXTL'
_computing_publication_material 'Bruker SHELXTL'
_computing_structure_refinement 'SHELXL-97 (Sheldrick, 2008)'
_computing_structure_solution 'SHELXS-97 (Sheldrick, 2008)'
_diffrn_ambient_temperature 200(2)
_diffrn_measured_fraction_theta_full 0.991
_diffrn_measured_fraction_theta_max 0.991
_diffrn_measurement_device_type 'Bruker APEX-II CCD'
_diffrn_measurement_method '\f and \w scans'
_diffrn_radiation_monochromator graphite
_diffrn_radiation_source 'fine-focus sealed tube'
_diffrn_radiation_type MoK\a
_diffrn_radiation_wavelength 0.71073
_diffrn_reflns_av_R_equivalents 0.0243
_diffrn_reflns_av_sigmaI/netI 0.0209
_diffrn_reflns_limit_h_max 9
_diffrn_reflns_limit_h_min -9
_diffrn_reflns_limit_k_max 16
_diffrn_reflns_limit_k_min -16
_diffrn_reflns_limit_l_max 16
_diffrn_reflns_limit_l_min -16
_diffrn_reflns_number 34456
_diffrn_reflns_theta_full 26.85
_diffrn_reflns_theta_max 26.85
_diffrn_reflns_theta_min 1.61
_exptl_absorpt_coefficient_mu 0.286
_exptl_absorpt_correction_T_max 0.9638
_exptl_absorpt_correction_T_min 0.8992
_exptl_absorpt_correction_type multi-scan
_exptl_absorpt_process_details sadabs
_exptl_crystal_colour colourless
_exptl_crystal_density_diffrn 1.435
_exptl_crystal_density_method 'not measured'
_exptl_crystal_description rod
_exptl_crystal_F_000 506
_exptl_crystal_size_max 0.38
_exptl_crystal_size_mid 0.24
_exptl_crystal_size_min 0.13
_refine_diff_density_max 0.554
_refine_diff_density_min -0.341
_refine_diff_density_rms 0.055
_refine_ls_abs_structure_details 'Flack H D (1983), Acta Cryst. A39, 876-881'
_refine_ls_abs_structure_Flack 0.49(4)
_refine_ls_extinction_method none
_refine_ls_goodness_of_fit_ref 1.040
_refine_ls_hydrogen_treatment constr
_refine_ls_matrix_type full
_refine_ls_number_parameters 578
_refine_ls_number_reflns 9371
_refine_ls_number_restraints 3
_refine_ls_restrained_S_all 1.040
_refine_ls_R_factor_all 0.0463
_refine_ls_R_factor_gt 0.0374
_refine_ls_shift/su_max 0.004
_refine_ls_shift/su_mean 0.001
_refine_ls_structure_factor_coef Fsqd
_refine_ls_weighting_details 'calc w=1/[\s^2^(Fo^2^)+(0.0622P)^2^+0.4125P] where P=(Fo^2^+2Fc^2^)/3'
_refine_ls_weighting_scheme calc
_refine_ls_wR_factor_gt 0.1002
_refine_ls_wR_factor_ref 0.1095
_reflns_number_gt 7916
_reflns_number_total 9371
_reflns_threshold_expression >2sigma(I)
_cod_data_source_file ja106106d_si_009.cif
_cod_data_source_block GDS_9
_cod_database_code 4103284

loop_
_symmetry_equiv_pos_as_xyz
'x, y, z'

loop_
_atom_site_label
_atom_site_type_symbol
_atom_site_fract_x
_atom_site_fract_y
_atom_site_fract_z
_atom_site_U_iso_or_equiv
_atom_site_adp_type
_atom_site_occupancy
_atom_site_symmetry_multiplicity
_atom_site_calc_flag
_atom_site_refinement_flags
S1 S 0.33003(3) 0.295626(16) 0.815491(15) 0.02596(6) Uani 1 1 d .
S2 S 0.84250(3) 0.977856(17) 0.946728(16) 0.02638(6) Uani 1 1 d .
S3 S -0.33361(3) 0.325536(17) 0.307344(16) 0.02773(6) Uani 1 1 d .
S4 S 0.50731(3) 0.947853(18) 0.455015(16) 0.02772(6) Uani 1 1 d .
C4 C 0.13710(14) 0.01955(7) 0.64329(7) 0.0297(3) Uani 1 1 d .
C2 C 0.03819(12) 0.25293(7) 0.12298(7) 0.0276(2) Uani 1 1 d .
C1 C 0.46133(14) 0.03621(7) 0.13882(6) 0.0295(3) Uani 1 1 d .
C3 C 0.71020(12) 0.23758(8) 0.62865(8) 0.0291(2) Uani 1 1 d .
C5 C 0.45540(12) 0.43445(7) 0.85991(7) 0.0274(2) Uani 1 1 d .
C10 C 0.72027(12) 0.84045(8) 0.90412(7) 0.0267(2) Uani 1 1 d .
C13 C 0.53181(12) 0.62555(8) 0.82718(6) 0.0277(2) Uani 1 1 d .
C15 C -0.18516(13) 0.46201(8) 0.33035(7) 0.0301(3) Uani 1 1 d .
C20 C 0.35913(13) 0.81121(8) 0.42965(7) 0.0268(2) Uani 1 1 d .
C8 C 0.64022(13) 0.65218(7) 0.93462(7) 0.0258(2) Uani 1 1 d .
C14 C 0.43881(13) 0.51072(8) 0.79183(7) 0.0303(2) Uani 1 1 d .
H14 H 0.3657 0.4893 0.7201 0.036 Uiso 1 1 calc R
C9 C 0.73510(13) 0.76102(8) 0.97220(8) 0.0287(3) Uani 1 1 d .
H9 H 0.8092 0.7801 1.0441 0.034 Uiso 1 1 calc R
C16 C 0.01176(12) 0.48557(7) 0.38271(7) 0.0277(2) Uani 1 1 d .
H16 H 0.0703 0.4287 0.4076 0.033 Uiso 1 1 calc R
C22 C 0.04161(12) 0.67819(7) 0.36211(7) 0.0279(2) Uani 1 1 d .
C24 C -0.27718(14) 0.54270(8) 0.29281(8) 0.0352(3) Uani 1 1 d .
H24 H -0.4165 0.5244 0.2579 0.042 Uiso 1 1 calc R
C17 C 0.13217(13) 0.59495(8) 0.40093(7) 0.0301(3) Uani 1 1 d .
C33 C 0.2007(2) 0.55429(10) 1.10113(10) 0.0578(4) Uani 1 1 d .
H33 H 0.1903 0.4899 1.1360 0.069 Uiso 1 1 calc R
C21 C 0.15896(14) 0.78680(8) 0.37658(7) 0.0320(3) Uani 1 1 d .
H21 H 0.0998 0.8429 0.3497 0.038 Uiso 1 1 calc R
C28 C -0.11806(16) 0.62285(9) 0.60136(9) 0.0455(3) Uani 1 1 d .
H28 H -0.1608 0.6187 0.5265 0.055 Uiso 1 1 calc R
C18 C 0.34343(13) 0.62507(8) 0.45285(8) 0.0338(3) Uani 1 1 d .
H18 H 0.4079 0.5698 0.4760 0.041 Uiso 1 1 calc R
C19 C 0.44989(14) 0.72702(8) 0.46915(8) 0.0330(3) Uani 1 1 d .
H19 H 0.5876 0.7448 0.5073 0.040 Uiso 1 1 calc R
C6 C 0.56259(14) 0.45969(7) 0.96645(7) 0.0317(3) Uani 1 1 d .
H6 H 0.5716 0.4039 1.0122 0.038 Uiso 1 1 calc R
C31 C 0.12876(12) 0.63813(8) 0.93808(8) 0.0339(3) Uani 1 1 d .
C7 C 0.65539(15) 0.56776(8) 1.00387(8) 0.0349(3) Uani 1 1 d .
H7 H 0.7296 0.5862 1.0758 0.042 Uiso 1 1 calc R
C12 C 0.52030(15) 0.70608(9) 0.76020(7) 0.0336(3) Uani 1 1 d .
H12 H 0.4482 0.6873 0.6880 0.040 Uiso 1 1 calc R
C23 C -0.16284(14) 0.65200(8) 0.30669(8) 0.0342(3) Uani 1 1 d .
H23 H -0.2234 0.7073 0.2789 0.041 Uiso 1 1 calc R
C35 C 0.2899(2) 0.74233(10) 1.10706(10) 0.0636(5) Uani 1 1 d .
H35 H 0.3393 0.8109 1.1480 0.076 Uiso 1 1 calc R
C26 C -0.0611(2) 0.53766(10) 0.76015(10) 0.0620(4) Uani 1 1 d .
H26 H -0.0698 0.4718 0.7926 0.074 Uiso 1 1 calc R
C11 C 0.60969(15) 0.81037(9) 0.79597(8) 0.0360(3) Uani 1 1 d .
H11 H 0.5996 0.8650 0.7490 0.043 Uiso 1 1 calc R
C25 C 0.04099(14) 0.63262(8) 0.82209(9) 0.0370(3) Uani 1 1 d .
C32 C 0.12303(18) 0.54693(9) 0.98810(10) 0.0524(4) Uani 1 1 d .
H32 H 0.0675 0.4777 0.9485 0.063 Uiso 1 1 calc R
C30 C 0.0600(2) 0.72552(11) 0.76653(12) 0.0621(5) Uani 1 1 d .
H30 H 0.1323 0.7940 0.8049 0.075 Uiso 1 1 calc R
C29 C -0.0184(2) 0.72202(11) 0.66306(13) 0.0685(5) Uani 1 1 d .
H29 H -0.0067 0.7878 0.6304 0.082 Uiso 1 1 calc R
C36 C 0.2229(2) 0.73815(11) 0.99826(11) 0.0635(5) Uani 1 1 d .
H36 H 0.2410 0.8032 0.9646 0.076 Uiso 1 1 calc R
C34 C 0.28623(17) 0.64974(11) 1.15664(10) 0.0500(4) Uani 1 1 d .
H34 H 0.3448 0.6540 1.2305 0.060 Uiso 1 1 calc R
C27 C -0.1512(2) 0.53132(12) 0.65484(12) 0.0659(5) Uani 1 1 d .
H27 H -0.2364 0.4643 0.6182 0.079 Uiso 1 1 calc R
N12 N 0.08864(12) 0.01199(8) 0.53705(6) 0.0404(3) Uani 1 1 d .
H12A H -0.0345 0.0097 0.5008 0.048 Uiso 1 1 calc R
H12B H 0.1801 0.0093 0.5039 0.048 Uiso 1 1 calc R
N4 N 0.08369(12) 0.26086(8) 0.22561(6) 0.0351(3) Uani 1 1 d .
H4A H 0.2076 0.2657 0.2624 0.042 Uiso 1 1 calc R
H4B H -0.0094 0.2614 0.2582 0.042 Uiso 1 1 calc R
N10 N -0.00396(11) 0.02331(7) 0.68994(6) 0.0360(2) Uani 1 1 d .
H10A H 0.0242 0.0294 0.7593 0.043 Uiso 1 1 calc R
H10B H -0.1264 0.0197 0.6518 0.043 Uiso 1 1 calc R
N3 N 0.42233(12) 0.04267(7) 0.03265(6) 0.0372(2) Uani 1 1 d .
H3A H 0.3024 0.0457 -0.0040 0.045 Uiso 1 1 calc R
H3B H 0.5170 0.0438 0.0008 0.045 Uiso 1 1 calc R
N8 N 0.85650(11) 0.23994(7) 0.57766(6) 0.0359(2) Uani 1 1 d .
H8A H 0.9765 0.2362 0.6134 0.043 Uiso 1 1 calc R
H8B H 0.8302 0.2452 0.5093 0.043 Uiso 1 1 calc R
N1 N 0.32018(12) 0.03471(7) 0.18348(6) 0.0357(3) Uani 1 1 d .
H1A H 0.3424 0.0301 0.2518 0.043 Uiso 1 1 calc R
H1B H 0.2015 0.0383 0.1456 0.043 Uiso 1 1 calc R
N11 N 0.32475(11) 0.02448(7) 0.69514(6) 0.0323(2) Uani 1 1 d .
H11A H 0.3607 0.0306 0.7646 0.039 Uiso 1 1 calc R
H11B H 0.4134 0.0216 0.6601 0.039 Uiso 1 1 calc R
N6 N 0.17609(12) 0.25196(7) 0.07172(6) 0.0327(2) Uani 1 1 d .
H6A H 0.3007 0.2567 0.1073 0.039 Uiso 1 1 calc R
H6B H 0.1427 0.2465 0.0023 0.039 Uiso 1 1 calc R
N9 N 0.53189(12) 0.24120(7) 0.56890(6) 0.0377(2) Uani 1 1 d .
H9A H 0.4322 0.2383 0.5974 0.045 Uiso 1 1 calc R
H9B H 0.5135 0.2465 0.5008 0.045 Uiso 1 1 calc R
N7 N 0.74656(12) 0.22998(7) 0.72770(6) 0.0355(3) Uani 1 1 d .
H7A H 0.6512 0.2269 0.7595 0.043 Uiso 1 1 calc R
H7B H 0.8671 0.2278 0.7643 0.043 Uiso 1 1 calc R
N5 N -0.14737(12) 0.24826(7) 0.06575(7) 0.0345(2) Uani 1 1 d .
H5A H -0.2413 0.2505 0.0973 0.041 Uiso 1 1 calc R
H5B H -0.1760 0.2429 -0.0036 0.041 Uiso 1 1 calc R
N2 N 0.64461(11) 0.03110(7) 0.19024(6) 0.0308(2) Uani 1 1 d .
H2A H 0.6749 0.0264 0.2587 0.037 Uiso 1 1 calc R
H2B H 0.7356 0.0324 0.1558 0.037 Uiso 1 1 calc R
O8 O -0.19926(9) 0.26024(5) 0.35567(5) 0.03520(19) Uani 1 1 d .
O9 O -0.40421(9) 0.30304(6) 0.19250(5) 0.03420(19) Uani 1 1 d .
O3 O 0.27696(9) 0.28554(5) 0.69959(5) 0.03132(18) Uani 1 1 d .
O10 O 0.57923(10) 0.96984(6) 0.56925(5) 0.0328(2) Uani 1 1 d .
O11 O 0.37486(9) 1.01408(5) 0.40833(5) 0.03005(19) Uani 1 1 d .
O4 O 0.89775(10) 0.98851(6) 1.06118(5) 0.0318(2) Uani 1 1 d .
O1 O 0.15278(9) 0.27135(6) 0.85502(5) 0.03496(19) Uani 1 1 d .
O6 O 1.02024(9) 1.00138(6) 0.90660(5) 0.0326(2) Uani 1 1 d .
O2 O 0.47204(10) 0.23411(5) 0.86159(5) 0.0388(2) Uani 1 1 d .
O5 O 0.70198(10) 1.04046(5) 0.90126(5) 0.0334(2) Uani 1 1 d .
O7 O -0.49547(9) 0.32014(6) 0.35594(5) 0.0366(2) Uani 1 1 d .
O12 O 0.67135(9) 0.95241(6) 0.40600(5) 0.0342(2) Uani 1 1 d .

loop_
_atom_site_aniso_label
_atom_site_aniso_U_11
_atom_site_aniso_U_22
_atom_site_aniso_U_33
_atom_site_aniso_U_23
_atom_site_aniso_U_13
_atom_site_aniso_U_12
S1 0.02602(8) 0.02497(9) 0.02731(9) 0.00196(8) 0.01011(7) 0.00449(7)
S2 0.02668(9) 0.02669(10) 0.02551(9) 0.00170(8) 0.00923(8) 0.00439(8)
S3 0.02451(9) 0.03047(10) 0.02564(9) 0.00179(8) 0.00705(7) 0.00231(8)
S4 0.02489(9) 0.03253(11) 0.02413(9) 0.00198(8) 0.00862(8) 0.00256(8)
C4 0.0377(4) 0.0245(4) 0.0204(4) 0.0025(3) 0.0047(3) -0.0006(3)
C2 0.0217(3) 0.0266(4) 0.0375(4) 0.0001(3) 0.0127(3) 0.0072(3)
C1 0.0406(4) 0.0266(4) 0.0139(3) 0.0022(3) 0.0000(3) 0.0029(4)
C3 0.0192(3) 0.0288(4) 0.0443(4) 0.0035(4) 0.0188(3) 0.0045(3)
C5 0.0246(3) 0.0208(4) 0.0354(4) 0.0001(3) 0.0096(3) 0.0022(3)
C10 0.0200(3) 0.0341(4) 0.0285(4) 0.0043(3) 0.0107(3) 0.0071(3)
C13 0.0197(3) 0.0413(4) 0.0232(4) 0.0033(3) 0.0066(3) 0.0088(3)
C15 0.0263(4) 0.0319(4) 0.0283(4) 0.0019(3) 0.0081(3) 0.0000(3)
C20 0.0283(4) 0.0310(4) 0.0200(4) -0.0001(3) 0.0067(3) 0.0062(3)
C8 0.0268(4) 0.0253(4) 0.0262(4) 0.0038(3) 0.0090(3) 0.0064(3)
C14 0.0282(4) 0.0393(5) 0.0201(4) -0.0045(3) 0.0049(3) 0.0057(3)
C9 0.0258(4) 0.0278(4) 0.0344(4) 0.0096(3) 0.0110(3) 0.0066(3)
C16 0.0272(3) 0.0269(4) 0.0302(4) 0.0016(3) 0.0125(3) 0.0047(3)
C22 0.0241(4) 0.0274(4) 0.0280(4) -0.0048(3) 0.0053(3) 0.0019(3)
C24 0.0253(4) 0.0367(5) 0.0345(4) -0.0020(4) 0.0030(4) -0.0025(4)
C17 0.0263(4) 0.0397(5) 0.0248(4) 0.0081(4) 0.0067(3) 0.0091(4)
C33 0.0613(7) 0.0529(6) 0.0494(6) 0.0200(5) -0.0007(6) 0.0118(5)
C21 0.0292(4) 0.0373(5) 0.0259(4) 0.0048(4) -0.0007(4) 0.0105(4)
C28 0.0438(5) 0.0460(5) 0.0467(5) -0.0014(5) 0.0111(4) 0.0139(4)
C18 0.0272(4) 0.0369(5) 0.0349(4) 0.0021(4) 0.0043(3) 0.0086(3)
C19 0.0234(4) 0.0407(5) 0.0346(5) 0.0101(4) 0.0020(4) 0.0129(3)
C6 0.0408(4) 0.0248(4) 0.0254(4) 0.0098(3) 0.0032(4) 0.0057(3)
C31 0.0199(3) 0.0311(4) 0.0518(5) -0.0038(4) 0.0164(3) 0.0026(3)
C7 0.0386(5) 0.0302(4) 0.0279(4) 0.0056(4) 0.0006(4) 0.0027(4)
C12 0.0341(4) 0.0429(5) 0.0211(4) 0.0012(4) 0.0046(4) 0.0080(4)
C23 0.0258(4) 0.0320(5) 0.0407(5) 0.0100(4) 0.0012(4) 0.0075(4)
C35 0.1007(9) 0.0385(6) 0.0488(6) -0.0043(5) 0.0240(6) 0.0102(6)
C26 0.0897(8) 0.0348(6) 0.0551(6) 0.0034(5) 0.0276(6) -0.0038(6)
C11 0.0322(4) 0.0391(5) 0.0362(5) 0.0021(4) 0.0101(4) 0.0075(4)
C25 0.0300(4) 0.0378(5) 0.0515(5) 0.0093(4) 0.0174(4) 0.0167(4)
C32 0.0513(6) 0.0332(5) 0.0589(7) -0.0015(5) -0.0052(6) 0.0078(5)
C30 0.0743(9) 0.0344(6) 0.0630(8) 0.0089(6) 0.0023(7) 0.0036(6)
C29 0.0798(9) 0.0340(6) 0.0805(10) 0.0096(6) 0.0063(8) 0.0099(6)
C36 0.0984(10) 0.0313(6) 0.0496(7) 0.0011(5) 0.0079(7) 0.0096(6)
C34 0.0496(5) 0.0625(7) 0.0481(6) 0.0081(5) 0.0216(4) 0.0247(5)
C27 0.0796(9) 0.0438(7) 0.0601(8) -0.0069(6) 0.0077(7) 0.0029(7)
N12 0.0305(3) 0.0630(5) 0.0288(4) -0.0023(4) 0.0114(3) 0.0116(3)
N4 0.0239(3) 0.0540(5) 0.0268(4) 0.0050(4) 0.0063(3) 0.0098(3)
N10 0.0278(3) 0.0507(5) 0.0285(4) -0.0016(3) 0.0066(3) 0.0100(3)
N3 0.0326(3) 0.0544(5) 0.0254(3) 0.0069(3) 0.0103(3) 0.0101(3)
N8 0.0306(3) 0.0500(4) 0.0379(3) 0.0121(3) 0.0211(3) 0.0172(3)
N1 0.0295(4) 0.0506(5) 0.0242(4) 0.0058(4) 0.0037(3) 0.0084(4)
N11 0.0213(3) 0.0448(4) 0.0266(3) 0.0015(3) 0.0037(3) 0.0043(3)
N6 0.0289(3) 0.0427(4) 0.0272(3) 0.0070(3) 0.0130(3) 0.0047(3)
N9 0.0336(3) 0.0504(5) 0.0322(4) 0.0061(3) 0.0147(3) 0.0104(3)
N7 0.0242(3) 0.0520(5) 0.0305(4) 0.0083(4) 0.0076(3) 0.0094(3)
N5 0.0364(4) 0.0361(4) 0.0328(4) 0.0020(3) 0.0110(3) 0.0113(3)
N2 0.0250(3) 0.0428(4) 0.0247(4) 0.0040(3) 0.0046(3) 0.0115(3)
O8 0.0359(3) 0.0366(3) 0.0356(3) 0.0067(3) 0.0134(2) 0.0098(3)
O9 0.0286(3) 0.0424(3) 0.0279(3) -0.0054(3) 0.0071(2) 0.0042(3)
O3 0.0325(3) 0.0371(3) 0.0257(3) 0.0002(2) 0.0131(2) 0.0065(2)
O10 0.0322(3) 0.0352(3) 0.0260(3) 0.0039(3) 0.0058(3) 0.0017(3)
O11 0.0289(3) 0.0315(3) 0.0269(3) 0.0026(3) 0.0060(2) 0.0042(3)
O4 0.0326(3) 0.0324(3) 0.0286(3) 0.0025(3) 0.0073(3) 0.0061(3)
O1 0.0322(3) 0.0396(3) 0.0337(3) 0.0051(3) 0.0149(2) 0.0041(3)
O6 0.0253(3) 0.0389(4) 0.0276(3) -0.0008(3) 0.0102(2) -0.0054(3)
O2 0.0461(3) 0.0359(3) 0.0398(3) 0.0059(3) 0.0127(3) 0.0193(3)
O5 0.0377(3) 0.0307(3) 0.0306(3) 0.0029(3) 0.0055(3) 0.0107(3)
O7 0.0320(3) 0.0475(4) 0.0330(3) 0.0061(3) 0.0153(2) 0.0084(3)
O12 0.0236(3) 0.0433(4) 0.0339(3) 0.0033(3) 0.0108(2) 0.0022(3)

loop_
_atom_type_symbol
_atom_type_description
_atom_type_scat_dispersion_real
_atom_type_scat_dispersion_imag
_atom_type_scat_source
C C 0.0033 0.0016 'International Tables Vol C Tables 4.2.6.8 and 6.1.1.4'
H H 0.0000 0.0000 'International Tables Vol C Tables 4.2.6.8 and 6.1.1.4'
N N 0.0061 0.0033 'International Tables Vol C Tables 4.2.6.8 and 6.1.1.4'
O O 0.0106 0.0060 'International Tables Vol C Tables 4.2.6.8 and 6.1.1.4'
S S 0.1246 0.1234 'International Tables Vol C Tables 4.2.6.8 and 6.1.1.4'

loop_
_geom_angle_atom_site_label_1
_geom_angle_atom_site_label_2
_geom_angle_atom_site_label_3
_geom_angle
O2 S1 O1 112.47(4)
O2 S1 O3 112.95(4)
O1 S1 O3 111.89(4)
O2 S1 C5 105.72(4)
O1 S1 C5 106.01(4)
O3 S1 C5 107.20(4)
O4 S2 O5 112.98(4)
O4 S2 O6 111.31(4)
O5 S2 O6 112.45(4)
O4 S2 C10 107.14(4)
O5 S2 C10 106.87(4)
O6 S2 C10 105.55(4)
O7 S3 O8 112.68(4)
O7 S3 O9 112.69(4)
O8 S3 O9 112.76(4)
O7 S3 C15 107.26(5)
O8 S3 C15 105.79(4)
O9 S3 C15 104.94(4)
O11 S4 O10 112.45(4)
O11 S4 O12 113.35(4)
O10 S4 O12 112.11(4)
O11 S4 C20 106.23(4)
O10 S4 C20 105.89(4)
O12 S4 C20 106.11(5)
N10 C4 N11 123.60(8)
N10 C4 N12 118.13(8)
N11 C4 N12 118.26(9)
N4 C2 N6 121.21(8)
N4 C2 N5 121.01(9)
N6 C2 N5 117.76(9)
N1 C1 N2 123.75(8)
N1 C1 N3 118.74(9)
N2 C1 N3 117.51(9)
N7 C3 N9 123.05(9)
N7 C3 N8 120.56(8)
N9 C3 N8 116.37(9)
C14 C5 C6 122.85(8)
C14 C5 S1 119.54(6)
C6 C5 S1 117.58(7)
C9 C10 C11 119.60(9)
C9 C10 S2 121.20(6)
C11 C10 S2 119.17(8)
C12 C13 C8 120.29(8)
C12 C13 C14 122.72(8)
C8 C13 C14 116.98(8)
C16 C15 C24 121.65(8)
C16 C15 S3 120.31(8)
C24 C15 S3 118.04(6)
C21 C20 C19 120.43(8)
C21 C20 S4 120.75(8)
C19 C20 S4 118.78(6)
C9 C8 C13 119.27(8)
C9 C8 C7 120.54(8)
C13 C8 C7 120.18(8)
C5 C14 C13 120.76(7)
C5 C14 H14 119.6
C13 C14 H14 119.6
C10 C9 C8 119.53(8)
C10 C9 H9 120.2
C8 C9 H9 120.2
C15 C16 C17 120.61(9)
C15 C16 H16 119.7
C17 C16 H16 119.7
C23 C22 C21 120.30(9)
C23 C22 C17 120.04(8)
C21 C22 C17 119.64(8)
C15 C24 C23 119.78(8)
C15 C24 H24 120.1
C23 C24 H24 120.1
C22 C17 C16 118.56(7)
C22 C17 C18 118.00(8)
C16 C17 C18 123.38(9)
C34 C33 C32 120.55(12)
C34 C33 H33 119.7
C32 C33 H33 119.7
C20 C21 C22 119.78(10)
C20 C21 H21 120.1
C22 C21 H21 120.1
C27 C28 C29 116.73(12)
C27 C28 H28 121.6
C29 C28 H28 121.6
C19 C18 C17 121.81(10)
C19 C18 H18 119.1
C17 C18 H18 119.1
C18 C19 C20 120.25(8)
C18 C19 H19 119.9
C20 C19 H19 119.9
C7 C6 C5 118.67(8)
C7 C6 H6 120.7
C5 C6 H6 120.7
C32 C31 C36 118.02(10)
C32 C31 C25 121.25(9)
C36 C31 C25 120.72(10)
C6 C7 C8 120.57(8)
C6 C7 H7 119.7
C8 C7 H7 119.7
C11 C12 C13 120.63(9)
C11 C12 H12 119.7
C13 C12 H12 119.7
C22 C23 C24 119.32(10)
C22 C23 H23 120.3
C24 C23 H23 120.3
C34 C35 C36 121.28(12)
C34 C35 H35 119.4
C36 C35 H35 119.4
C27 C26 C25 124.20(13)
C27 C26 H26 117.9
C25 C26 H26 117.9
C12 C11 C10 120.67(10)
C12 C11 H11 119.7
C10 C11 H11 119.7
C26 C25 C30 114.26(11)
C26 C25 C31 123.26(10)
C30 C25 C31 122.47(9)
C31 C32 C33 120.30(10)
C31 C32 H32 119.8
C33 C32 H32 119.8
C29 C30 C25 123.19(12)
C29 C30 H30 118.4
C25 C30 H30 118.4
C30 C29 C28 121.06(13)
C30 C29 H29 119.5
C28 C29 H29 119.5
C35 C36 C31 119.92(12)
C35 C36 H36 120.0
C31 C36 H36 120.0
C33 C34 C35 119.48(12)
C33 C34 H34 120.3
C35 C34 H34 120.3
C26 C27 C28 119.77(12)
C26 C27 H27 120.1
C28 C27 H27 120.1
C4 N12 H12A 120.0
C4 N12 H12B 120.0
H12A N12 H12B 120.0
C2 N4 H4A 120.0
C2 N4 H4B 120.0
H4A N4 H4B 120.0
C4 N10 H10A 120.0
C4 N10 H10B 120.0
H10A N10 H10B 120.0
C1 N3 H3A 120.0
C1 N3 H3B 120.0
H3A N3 H3B 120.0
C3 N8 H8A 120.0
C3 N8 H8B 120.0
H8A N8 H8B 120.0
C1 N1 H1A 120.0
C1 N1 H1B 120.0
H1A N1 H1B 120.0
C4 N11 H11A 120.0
C4 N11 H11B 120.0
H11A N11 H11B 120.0
C2 N6 H6A 120.0
C2 N6 H6B 120.0
H6A N6 H6B 120.0
C3 N9 H9A 120.0
C3 N9 H9B 120.0
H9A N9 H9B 120.0
C3 N7 H7A 120.0
C3 N7 H7B 120.0
H7A N7 H7B 120.0
C2 N5 H5A 120.0
C2 N5 H5B 120.0
H5A N5 H5B 120.0
C1 N2 H2A 120.0
C1 N2 H2B 120.0
H2A N2 H2B 120.0

loop_
_geom_bond_atom_site_label_1
_geom_bond_atom_site_label_2
_geom_bond_distance
S1 O2 1.4554(8)
S1 O1 1.4574(8)
S1 O3 1.4690(7)
S1 C5 1.7803(8)
S2 O4 1.4501(7)
S2 O5 1.4558(8)
S2 O6 1.4652(8)
S2 C10 1.7569(9)
S3 O7 1.4463(8)
S3 O8 1.4603(8)
S3 O9 1.4615(7)
S3 C15 1.7734(9)
S4 O11 1.4538(8)
S4 O10 1.4539(7)
S4 O12 1.4654(8)
S4 C20 1.7746(9)
C4 N10 1.3160(14)
C4 N11 1.3252(12)
C4 N12 1.3470(12)
C2 N4 1.3012(13)
C2 N6 1.3304(14)
C2 N5 1.3332(12)
C1 N1 1.2869(14)
C1 N2 1.3301(12)
C1 N3 1.3633(11)
C3 N7 1.2749(13)
C3 N9 1.3279(12)
C3 N8 1.3737(13)
C5 C14 1.3498(13)
C5 C6 1.4002(12)
C10 C9 1.3796(14)
C10 C11 1.4291(13)
C13 C12 1.3791(14)
C13 C8 1.4137(11)
C13 C14 1.4578(13)
C15 C16 1.3527(12)
C15 C24 1.3903(15)
C20 C21 1.3743(12)
C20 C19 1.4308(15)
C8 C9 1.3984(12)
C8 C7 1.4394(14)
C14 H14 0.9500
C9 H9 0.9500
C16 C17 1.4247(12)
C16 H16 0.9500
C22 C23 1.4069(12)
C22 C21 1.4111(13)
C22 C17 1.4172(13)
C24 C23 1.4122(14)
C24 H24 0.9500
C17 C18 1.4373(12)
C33 C34 1.3194(17)
C33 C32 1.4410(18)
C33 H33 0.9500
C21 H21 0.9500
C28 C27 1.385(2)
C28 C29 1.4019(17)
C28 H28 0.9500
C18 C19 1.3153(13)
C18 H18 0.9500
C19 H19 0.9500
C6 C7 1.3874(13)
C6 H6 0.9500
C31 C32 1.3520(16)
C31 C36 1.3968(15)
C31 C25 1.4880(13)
C7 H7 0.9500
C12 C11 1.3377(15)
C12 H12 0.9500
C23 H23 0.9500
C35 C34 1.3654(19)
C35 C36 1.3847(19)
C35 H35 0.9500
C26 C27 1.362(2)
C26 C25 1.3655(15)
C26 H26 0.9500
C11 H11 0.9500
C25 C30 1.4090(18)
C32 H32 0.9500
C30 C29 1.329(2)
C30 H30 0.9500
C29 H29 0.9500
C36 H36 0.9500
C34 H34 0.9500
C27 H27 0.9500
N12 H12A 0.8800
N12 H12B 0.8800
N4 H4A 0.8800
N4 H4B 0.8800
N10 H10A 0.8800
N10 H10B 0.8800
N3 H3A 0.8800
N3 H3B 0.8800
N8 H8A 0.8800
N8 H8B 0.8800
N1 H1A 0.8800
N1 H1B 0.8800
N11 H11A 0.8800
N11 H11B 0.8800
N6 H6A 0.8800
N6 H6B 0.8800
N9 H9A 0.8800
N9 H9B 0.8800
N7 H7A 0.8800
N7 H7B 0.8800
N5 H5A 0.8800
N5 H5B 0.8800
N2 H2A 0.8800
N2 H2B 0.8800

loop_
_geom_torsion_atom_site_label_1
_geom_torsion_atom_site_label_2
_geom_torsion_atom_site_label_3
_geom_torsion_atom_site_label_4
_geom_torsion
O2 S1 C5 C14 137.88(8)
O1 S1 C5 C14 -102.53(9)
O3 S1 C5 C14 17.13(9)
O2 S1 C5 C6 -44.22(9)
O1 S1 C5 C6 75.38(9)
O3 S1 C5 C6 -164.96(8)
O4 S2 C10 C9 -16.34(10)
O5 S2 C10 C9 -137.70(9)
O6 S2 C10 C9 102.39(9)
O4 S2 C10 C11 165.96(8)
O5 S2 C10 C11 44.60(9)
O6 S2 C10 C11 -75.31(9)
O7 S3 C15 C16 121.17(8)
O8 S3 C15 C16 0.67(10)
O9 S3 C15 C16 -118.77(8)
O7 S3 C15 C24 -59.03(9)
O8 S3 C15 C24 -179.53(8)
O9 S3 C15 C24 61.03(9)
O11 S4 C20 C21 -0.99(10)
O10 S4 C20 C21 118.78(9)
O12 S4 C20 C21 -121.90(9)
O11 S4 C20 C19 -178.53(8)
O10 S4 C20 C19 -58.76(9)
O12 S4 C20 C19 60.56(9)
C12 C13 C8 C9 0.16(14)
C14 C13 C8 C9 178.97(10)
C12 C13 C8 C7 -178.74(11)
C14 C13 C8 C7 0.07(13)
C6 C5 C14 C13 -0.75(16)
S1 C5 C14 C13 177.04(7)
C12 C13 C14 C5 179.38(10)
C8 C13 C14 C5 0.60(14)
C11 C10 C9 C8 -0.54(15)
S2 C10 C9 C8 -178.23(8)
C13 C8 C9 C10 0.41(14)
C7 C8 C9 C10 179.31(10)
C24 C15 C16 C17 -0.17(15)
S3 C15 C16 C17 179.63(7)
C16 C15 C24 C23 1.71(16)
S3 C15 C24 C23 -178.09(8)
C23 C22 C17 C16 -0.17(14)
C21 C22 C17 C16 -178.25(10)
C23 C22 C17 C18 177.23(11)
C21 C22 C17 C18 -0.85(13)
C15 C16 C17 C22 -0.61(14)
C15 C16 C17 C18 -177.86(10)
C19 C20 C21 C22 0.81(15)
S4 C20 C21 C22 -176.69(8)
C23 C22 C21 C20 -179.15(10)
C17 C22 C21 C20 -1.08(14)
C22 C17 C18 C19 3.29(15)
C16 C17 C18 C19 -179.45(10)
C17 C18 C19 C20 -3.64(17)
C21 C20 C19 C18 1.58(16)
S4 C20 C19 C18 179.13(9)
C14 C5 C6 C7 0.19(16)
S1 C5 C6 C7 -177.65(8)
C5 C6 C7 C8 0.50(16)
C9 C8 C7 C6 -179.50(10)
C13 C8 C7 C6 -0.62(16)
C8 C13 C12 C11 -0.62(16)
C14 C13 C12 C11 -179.36(10)
C21 C22 C23 C24 179.75(10)
C17 C22 C23 C24 1.68(15)
C15 C24 C23 C22 -2.45(16)
C13 C12 C11 C10 0.49(17)
C9 C10 C11 C12 0.09(16)
S2 C10 C11 C12 177.83(9)
C27 C26 C25 C30 -4.6(2)
C27 C26 C25 C31 176.57(14)
C32 C31 C25 C26 4.38(17)
C36 C31 C25 C26 -176.77(15)
C32 C31 C25 C30 -174.36(14)
C36 C31 C25 C30 4.49(18)
C36 C31 C32 C33 3.97(19)
C25 C31 C32 C33 -177.15(11)
C34 C33 C32 C31 -3.0(2)
C26 C25 C30 C29 1.5(2)
C31 C25 C30 C29 -179.64(15)
C25 C30 C29 C28 -3.2(3)
C27 C28 C29 C30 7.4(2)
C34 C35 C36 C31 7.4(3)
C32 C31 C36 C35 -6.1(2)
C25 C31 C36 C35 174.98(13)
C32 C33 C34 C35 4.0(2)
C36 C35 C34 C33 -6.3(2)
C25 C26 C27 C28 9.3(3)
C29 C28 C27 C26 -10.2(2)
